data_4310482
loop_
_publ_author_name
'Daniel L. Reger'
'Radu F. Semeniuc'
'Vitaly Rassolov'
'Mark D. Smith'

_publ_contact_author_address
;
Department of Chemistry and Biochemistry
University of South Carolina
Columbia, South Carolina 29208
USA
;
_publ_contact_author_email reger@mail.chem.sc.edu
_publ_contact_author_fax '1 803 777 9521'
_publ_contact_author_name 'Professor Daniel L. Reger'
_publ_contact_author_phone '1 803 777 2587'
_publ_section_title
;
 Supramolecular Structural Variations with Changes in Anion and Solvent in
 Silver(I) Complexes of a Semirigid, Bitopic Tris(pyrazolyl)methane Ligand
;
_journal_name_full 'Inorganic Chemistry'
_journal_page_first 537
_journal_page_last 554
_journal_paper_doi 10.1021/ic035207i
_journal_volume 43
_journal_year 2004
_chemical_formula_sum 'C32 H30 Ag2 F6 N12 O8 S2'
_chemical_formula_weight 1104.54
_chemical_name_systematic
; 
 ? 
;
_space_group_IT_number 148
_symmetry_cell_setting trigonal
_symmetry_space_group_name_Hall '-R 3'
_symmetry_space_group_name_H-M 'R -3 :H'
_atom_sites_solution_hydrogens geom
_atom_sites_solution_primary direct
_atom_sites_solution_secondary difmap
_audit_creation_method SHELXL-97
_cell_angle_alpha 90.00
_cell_angle_beta 90.00
_cell_angle_gamma 120.00
_cell_formula_units_Z 9
_cell_length_a 29.9011(10)
_cell_length_b 29.9011(10)
_cell_length_c 11.7415(6)
_cell_measurement_reflns_used 8947
_cell_measurement_temperature 190(2)
_cell_measurement_theta_max 27.968
_cell_measurement_theta_min 2.360
_cell_volume 9091.4(6)
_computing_cell_refinement 'SAINT+ NT V6.02a (Bruker, 1998)'
_computing_data_collection 'SMART NT V5.624 (Bruker, 2000)'
_computing_data_reduction 'SAINT+ NT V6.02a'
_computing_molecular_graphics 'SHELXTL V5.1 (Sheldrick, 1997)'
_computing_publication_material 'SHELXTL V5.1'
_computing_structure_refinement 'SHELXL-97 (Sheldrick, 1997)'
_computing_structure_solution 'SHELXS-97 (Sheldrick, 1990)'
_diffrn_ambient_temperature 190(2)
_diffrn_measured_fraction_theta_full 0.999
_diffrn_measured_fraction_theta_max 0.999
_diffrn_measurement_device_type 'Bruker SMART APEX CCD diffractometer'
_diffrn_measurement_method 'omega scans'
_diffrn_radiation_monochromator graphite
_diffrn_radiation_source 'fine-focus sealed tube'
_diffrn_radiation_type MoK\a
_diffrn_radiation_wavelength 0.71073
_diffrn_reflns_av_R_equivalents 0.0730
_diffrn_reflns_av_sigmaI/netI 0.0685
_diffrn_reflns_limit_h_max 39
_diffrn_reflns_limit_h_min -39
_diffrn_reflns_limit_k_max 39
_diffrn_reflns_limit_k_min -39
_diffrn_reflns_limit_l_max 15
_diffrn_reflns_limit_l_min -15
_diffrn_reflns_number 32466
_diffrn_reflns_theta_full 28.31
_diffrn_reflns_theta_max 28.31
_diffrn_reflns_theta_min 1.90
_exptl_absorpt_coefficient_mu 1.166
_exptl_absorpt_correction_T_max 0.9281
_exptl_absorpt_correction_T_min 0.8206
_exptl_absorpt_correction_type multi-scan
_exptl_absorpt_process_details '(SADABS, Bruker, 1997)'
_exptl_crystal_colour colorless
_exptl_crystal_density_diffrn 1.816
_exptl_crystal_density_method 'not measured'
_exptl_crystal_description bar
_exptl_crystal_F_000 4950
_exptl_crystal_size_max 0.44
_exptl_crystal_size_mid 0.12
_exptl_crystal_size_min 0.04
_refine_diff_density_max 0.718
_refine_diff_density_min -0.335
_refine_diff_density_rms 0.082
_refine_ls_extinction_method none
_refine_ls_goodness_of_fit_ref 1.040
_refine_ls_hydrogen_treatment mixed
_refine_ls_matrix_type full
_refine_ls_number_parameters 280
_refine_ls_number_reflns 5029
_refine_ls_number_restraints 0
_refine_ls_restrained_S_all 1.040
_refine_ls_R_factor_all 0.0653
_refine_ls_R_factor_gt 0.0372
_refine_ls_shift/su_max 0.000
_refine_ls_shift/su_mean 0.000
_refine_ls_structure_factor_coef Fsqd
_refine_ls_weighting_details
; calc 
 [0.00000+1.00000exp(1.85(sin\q/\l)^2^)]/ 
   [\s^2^(Fo^2^)+0.0000+0.0000*P+(0.0267P)^2^+0.0000sin\q/\l] 
 where P = 0.33333Fo^2^ + 0.66667Fc^2^ 
;
_refine_ls_weighting_scheme calc
_refine_ls_wR_factor_gt 0.0678
_refine_ls_wR_factor_ref 0.0750
_reflns_number_gt 3383
_reflns_number_total 5029
_reflns_threshold_expression >2sigma(I)
_cod_data_source_file ic035207isi20031021_053618_1.cif
_cod_data_source_block 1a
_cod_original_cell_volume 9091.3(6)
_cod_original_sg_symbol_H-M 'R -3'
_cod_database_code 4310482

loop_
_symmetry_equiv_pos_as_xyz
'x, y, z'
'-y, x-y, z'
'-x+y, -x, z'
'x+2/3, y+1/3, z+1/3'
'-y+2/3, x-y+1/3, z+1/3'
'-x+y+2/3, -x+1/3, z+1/3'
'x+1/3, y+2/3, z+2/3'
'-y+1/3, x-y+2/3, z+2/3'
'-x+y+1/3, -x+2/3, z+2/3'
'-x, -y, -z'
'y, -x+y, -z'
'x-y, x, -z'
'-x+2/3, -y+1/3, -z+1/3'
'y+2/3, -x+y+1/3, -z+1/3'
'x-y+2/3, x+1/3, -z+1/3'
'-x+1/3, -y+2/3, -z+2/3'
'y+1/3, -x+y+2/3, -z+2/3'
'x-y+1/3, x+2/3, -z+2/3'

loop_
_atom_site_label
_atom_site_type_symbol
_atom_site_fract_x
_atom_site_fract_y
_atom_site_fract_z
_atom_site_U_iso_or_equiv
_atom_site_adp_type
_atom_site_occupancy
_atom_site_symmetry_multiplicity
_atom_site_calc_flag
_atom_site_refinement_flags
_atom_site_disorder_assembly
_atom_site_disorder_group
Ag Ag 0.074854(10) 0.722462(10) 0.57835(2) 0.03311(8) Uani 1 1 d . . .
S S 0.17941(4) 0.68267(4) 0.93192(7) 0.0384(2) Uani 1 1 d . . .
C1 C 0.10099(11) 0.64835(11) 0.3886(2) 0.0242(6) Uani 1 1 d . . .
C2 C 0.11554(12) 0.61963(12) 0.3005(2) 0.0285(7) Uani 1 1 d . . .
H2A H 0.1449 0.6449 0.2537 0.034 Uiso 1 1 calc R . .
H2B H 0.1264 0.5974 0.3403 0.034 Uiso 1 1 calc R . .
C3 C 0.08392(13) 0.55629(13) 0.1596(3) 0.0340(8) Uani 1 1 d . . .
H3A H 0.0881 0.5315 0.2080 0.041 Uiso 1 1 calc R . .
H3B H 0.1165 0.5775 0.1174 0.041 Uiso 1 1 calc R . .
C4 C 0.04025(12) 0.52746(12) 0.0771(3) 0.0275(7) Uani 1 1 d . . .
C5 C 0.05042(12) 0.52685(11) -0.0382(3) 0.0287(7) Uani 1 1 d . . .
H5 H 0.0850 0.5453 -0.0652 0.034 Uiso 1 1 calc R . .
C6 C 0.01050(13) 0.49948(12) -0.1138(2) 0.0288(7) Uani 1 1 d . . .
H6 H 0.0180 0.4991 -0.1923 0.035 Uiso 1 1 calc R . .
C11 C 0.19030(13) 0.67619(15) 0.4664(3) 0.0451(10) Uani 1 1 d . . .
H11 H 0.2013 0.6598 0.4131 0.054 Uiso 1 1 calc R . .
C12 C 0.21726(14) 0.70428(15) 0.5575(3) 0.0449(9) Uani 1 1 d . . .
H12 H 0.2507 0.7118 0.5810 0.054 Uiso 1 1 calc R . .
C13 C 0.18571(12) 0.71978(13) 0.6093(3) 0.0329(7) Uani 1 1 d . . .
H13 H 0.1947 0.7403 0.6763 0.039 Uiso 1 1 calc R . .
C21 C 0.08730(12) 0.69278(12) 0.2203(2) 0.0307(7) Uani 1 1 d . . .
H21 H 0.1018 0.6822 0.1615 0.037 Uiso 1 1 calc R . .
C22 C 0.06349(12) 0.72081(12) 0.2074(3) 0.0338(8) Uani 1 1 d . . .
H22 H 0.0579 0.7338 0.1383 0.041 Uiso 1 1 calc R . .
C23 C 0.04883(12) 0.72671(12) 0.3162(3) 0.0315(7) Uani 1 1 d . . .
H23 H 0.0315 0.7452 0.3330 0.038 Uiso 1 1 calc R . .
C31 C 0.05768(14) 0.59087(13) 0.5601(3) 0.0388(8) Uani 1 1 d . . .
H31 H 0.0874 0.5990 0.6043 0.047 Uiso 1 1 calc R . .
C32 C 0.00793(15) 0.55653(14) 0.5877(3) 0.0483(10) Uani 1 1 d . . .
H32 H -0.0042 0.5359 0.6544 0.058 Uiso 1 1 calc R . .
C33 C -0.02156(14) 0.55800(13) 0.4978(3) 0.0406(9) Uani 1 1 d . . .
H33 H -0.0581 0.5380 0.4939 0.049 Uiso 1 1 calc R . .
C41 C 0.23256(18) 0.67305(17) 0.9734(4) 0.0563(11) Uani 1 1 d . . .
F1 F 0.26106(11) 0.67598(12) 0.8850(3) 0.0914(9) Uani 1 1 d . . .
F2 F 0.26316(11) 0.70858(11) 1.0470(3) 0.0893(9) Uani 1 1 d . . .
F3 F 0.21559(11) 0.62678(10) 1.0199(2) 0.0823(8) Uani 1 1 d . . .
N11 N 0.14170(10) 0.70266(10) 0.5545(2) 0.0316(6) Uani 1 1 d . . .
N12 N 0.14484(9) 0.67555(10) 0.4648(2) 0.0268(6) Uani 1 1 d . . .
N21 N 0.06208(10) 0.70331(10) 0.3931(2) 0.0279(6) Uani 1 1 d . . .
N22 N 0.08660(9) 0.68256(9) 0.3338(2) 0.0238(5) Uani 1 1 d . . .
N31 N 0.00803(10) 0.59096(10) 0.4185(2) 0.0306(6) Uani 1 1 d . . .
N32 N 0.05683(9) 0.61128(9) 0.45782(19) 0.0256(6) Uani 1 1 d . . .
O1 O 0.15312(13) 0.67641(13) 1.0373(2) 0.0749(10) Uani 1 1 d . . .
O2 O 0.15134(11) 0.64366(10) 0.8495(2) 0.0603(8) Uani 1 1 d . . .
O3 O 0.20570(10) 0.73458(9) 0.8890(2) 0.0444(6) Uani 1 1 d . . .
O4 O 0.07277(8) 0.58898(8) 0.22956(17) 0.0290(5) Uani 1 1 d . . .

loop_
_atom_site_aniso_label
_atom_site_aniso_U_11
_atom_site_aniso_U_22
_atom_site_aniso_U_33
_atom_site_aniso_U_23
_atom_site_aniso_U_13
_atom_site_aniso_U_12
Ag 0.03802(16) 0.04218(17) 0.02457(12) -0.00595(11) 0.00159(11) 0.02414(14)
S 0.0418(5) 0.0426(5) 0.0339(5) 0.0036(4) 0.0068(4) 0.0235(4)
C1 0.0243(16) 0.0265(16) 0.0196(14) -0.0030(12) -0.0012(12) 0.0110(13)
C2 0.0313(18) 0.0323(18) 0.0255(16) -0.0092(13) -0.0044(13) 0.0184(15)
C3 0.041(2) 0.0348(19) 0.0322(17) -0.0098(15) -0.0034(15) 0.0230(17)
C4 0.0345(18) 0.0255(17) 0.0275(16) -0.0052(13) -0.0066(14) 0.0188(15)
C5 0.0299(17) 0.0231(16) 0.0325(17) -0.0013(13) 0.0012(14) 0.0127(14)
C6 0.0406(19) 0.0279(17) 0.0223(15) -0.0013(13) 0.0022(14) 0.0205(15)
C11 0.032(2) 0.060(3) 0.047(2) -0.0216(19) -0.0057(17) 0.0258(19)
C12 0.033(2) 0.060(3) 0.044(2) -0.0147(19) -0.0131(17) 0.0247(19)
C13 0.0304(18) 0.0372(19) 0.0256(16) -0.0095(14) -0.0074(14) 0.0127(16)
C21 0.0339(18) 0.0295(17) 0.0215(15) -0.0029(13) -0.0004(13) 0.0105(15)
C22 0.040(2) 0.0334(18) 0.0274(16) 0.0028(15) -0.0034(14) 0.0176(17)
C23 0.0307(18) 0.0286(17) 0.0361(18) -0.0026(14) -0.0064(14) 0.0154(15)
C31 0.049(2) 0.039(2) 0.0305(18) 0.0057(15) -0.0051(16) 0.0233(18)
C32 0.057(3) 0.045(2) 0.0323(19) 0.0134(17) 0.0061(18) 0.017(2)
C33 0.036(2) 0.041(2) 0.0272(17) -0.0022(15) 0.0027(15) 0.0059(17)
C41 0.064(3) 0.049(3) 0.067(3) -0.001(2) -0.004(2) 0.036(2)
F1 0.0693(19) 0.102(2) 0.122(2) 0.0019(19) 0.0278(18) 0.0576(18)
F2 0.099(2) 0.0713(19) 0.101(2) -0.0114(17) -0.0529(18) 0.0446(17)
F3 0.094(2) 0.0597(17) 0.108(2) 0.0136(15) -0.0103(17) 0.0488(16)
N11 0.0364(16) 0.0398(16) 0.0212(13) -0.0131(12) -0.0075(11) 0.0210(14)
N12 0.0257(14) 0.0344(15) 0.0215(13) -0.0084(11) -0.0056(10) 0.0159(12)
N21 0.0294(15) 0.0281(14) 0.0278(14) -0.0032(11) -0.0007(11) 0.0155(12)
N22 0.0242(13) 0.0246(13) 0.0220(12) -0.0044(10) -0.0010(10) 0.0117(11)
N31 0.0260(14) 0.0349(15) 0.0213(13) -0.0023(11) -0.0007(11) 0.0080(12)
N32 0.0272(14) 0.0268(14) 0.0191(12) -0.0012(10) -0.0029(10) 0.0108(12)
O1 0.091(2) 0.094(2) 0.0598(19) 0.0201(17) 0.0402(18) 0.061(2)
O2 0.0565(18) 0.0432(16) 0.0654(19) -0.0064(14) -0.0112(15) 0.0130(14)
O3 0.0530(16) 0.0381(14) 0.0407(14) 0.0010(11) -0.0103(12) 0.0216(13)
O4 0.0326(12) 0.0328(12) 0.0251(11) -0.0125(9) -0.0077(9) 0.0189(10)

loop_
_atom_type_symbol
_atom_type_description
_atom_type_scat_dispersion_real
_atom_type_scat_dispersion_imag
_atom_type_scat_source
C C 0.0033 0.0016 'International Tables Vol C Tables 4.2.6.8 and 6.1.1.4'
H H 0.0000 0.0000 'International Tables Vol C Tables 4.2.6.8 and 6.1.1.4'
N N 0.0061 0.0033 'International Tables Vol C Tables 4.2.6.8 and 6.1.1.4'
O O 0.0106 0.0060 'International Tables Vol C Tables 4.2.6.8 and 6.1.1.4'
F F 0.0171 0.0103 'International Tables Vol C Tables 4.2.6.8 and 6.1.1.4'
S S 0.1246 0.1234 'International Tables Vol C Tables 4.2.6.8 and 6.1.1.4'
Ag Ag -0.8971 1.1015 'International Tables Vol C Tables 4.2.6.8 and 6.1.1.4'

loop_
_geom_angle_atom_site_label_1
_geom_angle_atom_site_label_2
_geom_angle_atom_site_label_3
_geom_angle
_geom_angle_site_symmetry_1
_geom_angle_site_symmetry_3
_geom_angle_publ_flag
N31 Ag N21 165.62(9) 5_565 . ?
N31 Ag N11 110.72(9) 5_565 . ?
N21 Ag N11 83.01(9) . . ?
O2 S O1 114.9(2) . . ?
O2 S O3 115.34(16) . . ?
O1 S O3 114.44(18) . . ?
O2 S C41 104.86(19) . . ?
O1 S C41 102.4(2) . . ?
O3 S C41 102.46(18) . . ?
N22 C1 N12 112.5(2) . . ?
N22 C1 N32 107.8(2) . . ?
N12 C1 N32 107.4(2) . . ?
N22 C1 C2 111.3(2) . . ?
N12 C1 C2 107.3(2) . . ?
N32 C1 C2 110.4(2) . . ?
O4 C2 C1 109.9(2) . . ?
O4 C3 C4 109.1(3) . . ?
C6 C4 C5 118.6(3) 10_565 . ?
C6 C4 C3 121.2(3) 10_565 . ?
C5 C4 C3 120.2(3) . . ?
C6 C5 C4 120.3(3) . . ?
C5 C6 C4 121.1(3) . 10_565 ?
C12 C11 N12 107.7(3) . . ?
C11 C12 C13 105.2(3) . . ?
N11 C13 C12 111.8(3) . . ?
C22 C21 N22 107.1(3) . . ?
C21 C22 C23 105.9(3) . . ?
N21 C23 C22 111.4(3) . . ?
N32 C31 C32 107.0(3) . . ?
C31 C32 C33 105.5(3) . . ?
N31 C33 C32 111.1(3) . . ?
F1 C41 F2 107.3(4) . . ?
F1 C41 F3 106.9(4) . . ?
F2 C41 F3 108.6(4) . . ?
F1 C41 S 111.5(3) . . ?
F2 C41 S 110.9(3) . . ?
F3 C41 S 111.5(3) . . ?
C13 N11 N12 104.9(2) . . ?
C13 N11 Ag 130.5(2) . . ?
N12 N11 Ag 123.96(18) . . ?
C11 N12 N11 110.5(2) . . ?
C11 N12 C1 129.5(3) . . ?
N11 N12 C1 119.9(2) . . ?
C23 N21 N22 105.3(2) . . ?
C23 N21 Ag 126.1(2) . . ?
N22 N21 Ag 123.49(18) . . ?
C21 N22 N21 110.4(2) . . ?
C21 N22 C1 128.1(3) . . ?
N21 N22 C1 120.8(2) . . ?
C33 N31 N32 105.3(3) . . ?
C33 N31 Ag 123.3(2) . 9_454 ?
N32 N31 Ag 129.26(19) . 9_454 ?
N31 N32 C31 111.1(3) . . ?
N31 N32 C1 120.7(2) . . ?
C31 N32 C1 128.1(3) . . ?
C2 O4 C3 109.6(2) . . ?

loop_
_geom_bond_atom_site_label_1
_geom_bond_atom_site_label_2
_geom_bond_distance
_geom_bond_site_symmetry_2
_geom_bond_publ_flag
Ag N31 2.197(2) 5_565 ?
Ag N21 2.233(2) . ?
Ag N11 2.368(3) . ?
S O2 1.422(3) . ?
S O1 1.427(3) . ?
S O3 1.436(2) . ?
S C41 1.817(4) . ?
C1 N22 1.444(4) . ?
C1 N12 1.454(4) . ?
C1 N32 1.473(4) . ?
C1 C2 1.539(4) . ?
C2 O4 1.413(3) . ?
C3 O4 1.438(3) . ?
C3 C4 1.504(4) . ?
C4 C6 1.384(4) 10_565 ?
C4 C5 1.390(4) . ?
C5 C6 1.380(4) . ?
C6 C4 1.384(4) 10_565 ?
C11 C12 1.350(5) . ?
C11 N12 1.350(4) . ?
C12 C13 1.383(5) . ?
C13 N11 1.317(4) . ?
C21 C22 1.352(4) . ?
C21 N22 1.365(4) . ?
C22 C23 1.390(4) . ?
C23 N21 1.319(4) . ?
C31 N32 1.353(4) . ?
C31 C32 1.358(5) . ?
C32 C33 1.390(5) . ?
C33 N31 1.322(4) . ?
C41 F1 1.318(5) . ?
C41 F2 1.320(5) . ?
C41 F3 1.329(5) . ?
N11 N12 1.361(3) . ?
N21 N22 1.365(3) . ?
N31 N32 1.351(3) . ?
N31 Ag 2.197(2) 9_454 ?

loop_
_geom_torsion_atom_site_label_1
_geom_torsion_atom_site_label_2
_geom_torsion_atom_site_label_3
_geom_torsion_atom_site_label_4
_geom_torsion
_geom_torsion_site_symmetry_1
_geom_torsion_site_symmetry_2
_geom_torsion_site_symmetry_3
_geom_torsion_site_symmetry_4
_geom_torsion_publ_flag
N22 C1 C2 O4 -61.3(3) . . . . ?
N12 C1 C2 O4 175.2(2) . . . . ?
N32 C1 C2 O4 58.4(3) . . . . ?
O4 C3 C4 C6 -50.7(4) . . . 10_565 ?
O4 C3 C4 C5 130.2(3) . . . . ?
C6 C4 C5 C6 -0.5(5) 10_565 . . . ?
C3 C4 C5 C6 178.6(3) . . . . ?
C4 C5 C6 C4 0.5(5) . . . 10_565 ?
N12 C11 C12 C13 0.3(4) . . . . ?
C11 C12 C13 N11 -0.1(4) . . . . ?
N22 C21 C22 C23 0.0(4) . . . . ?
C21 C22 C23 N21 -0.7(4) . . . . ?
N32 C31 C32 C33 -0.1(4) . . . . ?
C31 C32 C33 N31 0.5(4) . . . . ?
O2 S C41 F1 57.9(3) . . . . ?
O1 S C41 F1 178.2(3) . . . . ?
O3 S C41 F1 -62.9(3) . . . . ?
O2 S C41 F2 177.4(3) . . . . ?
O1 S C41 F2 -62.3(4) . . . . ?
O3 S C41 F2 56.6(3) . . . . ?
O2 S C41 F3 -61.4(4) . . . . ?
O1 S C41 F3 58.9(4) . . . . ?
O3 S C41 F3 177.7(3) . . . . ?
C12 C13 N11 N12 -0.2(4) . . . . ?
C12 C13 N11 Ag -170.9(2) . . . . ?
N31 Ag N11 C13 -23.9(3) 5_565 . . . ?
N21 Ag N11 C13 151.7(3) . . . . ?
N31 Ag N11 N12 166.9(2) 5_565 . . . ?
N21 Ag N11 N12 -17.5(2) . . . . ?
C12 C11 N12 N11 -0.5(4) . . . . ?
C12 C11 N12 C1 -176.0(3) . . . . ?
C13 N11 N12 C11 0.4(4) . . . . ?
Ag N11 N12 C11 171.9(2) . . . . ?
C13 N11 N12 C1 176.4(3) . . . . ?
Ag N11 N12 C1 -12.0(4) . . . . ?
N22 C1 N12 C11 -124.9(4) . . . . ?
N32 C1 N12 C11 116.6(4) . . . . ?
C2 C1 N12 C11 -2.1(4) . . . . ?
N22 C1 N12 N11 60.0(3) . . . . ?
N32 C1 N12 N11 -58.6(3) . . . . ?
C2 C1 N12 N11 -177.3(3) . . . . ?
C22 C23 N21 N22 1.0(3) . . . . ?
C22 C23 N21 Ag 156.2(2) . . . . ?
N31 Ag N21 C23 20.4(6) 5_565 . . . ?
N11 Ag N21 C23 -142.8(3) . . . . ?
N31 Ag N21 N22 171.4(3) 5_565 . . . ?
N11 Ag N21 N22 8.2(2) . . . . ?
C22 C21 N22 N21 0.7(3) . . . . ?
C22 C21 N22 C1 171.0(3) . . . . ?
C23 N21 N22 C21 -1.1(3) . . . . ?
Ag N21 N22 C21 -157.1(2) . . . . ?
C23 N21 N22 C1 -172.2(3) . . . . ?
Ag N21 N22 C1 31.8(3) . . . . ?
N12 C1 N22 C21 117.1(3) . . . . ?
N32 C1 N22 C21 -124.6(3) . . . . ?
C2 C1 N22 C21 -3.4(4) . . . . ?
N12 C1 N22 N21 -73.5(3) . . . . ?
N32 C1 N22 N21 44.8(3) . . . . ?
C2 C1 N22 N21 166.0(2) . . . . ?
C32 C33 N31 N32 -0.6(4) . . . . ?
C32 C33 N31 Ag 164.1(2) . . . 9_454 ?
C33 N31 N32 C31 0.5(4) . . . . ?
Ag N31 N32 C31 -162.9(2) 9_454 . . . ?
C33 N31 N32 C1 177.2(3) . . . . ?
Ag N31 N32 C1 13.8(4) 9_454 . . . ?
C32 C31 N32 N31 -0.2(4) . . . . ?
C32 C31 N32 C1 -176.7(3) . . . . ?
N22 C1 N32 N31 40.0(3) . . . . ?
N12 C1 N32 N31 161.5(2) . . . . ?
C2 C1 N32 N31 -81.8(3) . . . . ?
N22 C1 N32 C31 -143.9(3) . . . . ?
N12 C1 N32 C31 -22.4(4) . . . . ?
C2 C1 N32 C31 94.3(3) . . . . ?
C1 C2 O4 C3 -171.1(2) . . . . ?
C4 C3 O4 C2 -174.9(3) . . . . ?
